data_2229245
loop_
_publ_author_name
'Bakt\?ir, Zeliha'
'Akkurt, Mehmet'
'Samshuddin, S.'
'Narayana, B.'
'Yathirajan, H. S.'

_publ_section_title
;
 3,5-Bis(4-methoxyphenyl)-1-phenyl-4,5-dihydro-1<i>H</i>-pyrazole
;
_journal_coeditor_code SU2245
_journal_issue 2
_journal_name_full 'Acta Crystallographica Section E'
_journal_page_first o328
_journal_page_last o329
_journal_paper_doi 10.1107/S1600536811000687
_journal_volume 67
_journal_year 2011
_chemical_formula_iupac 'C23 H22 N2 O2'
_chemical_formula_moiety 'C23 H22 N2 O2'
_chemical_formula_sum 'C23 H22 N2 O2'
_chemical_formula_weight 358.43
_chemical_name_systematic
;
3,5-Bis(4-methoxyphenyl)-1-phenyl-4,5-dihydro-1<i>H</i>-pyrazole
;
_space_group_IT_number 14
_symmetry_cell_setting monoclinic
_symmetry_space_group_name_Hall '-P 2yab'
_symmetry_space_group_name_H-M 'P 1 21/a 1'
_atom_sites_solution_hydrogens geom
_atom_sites_solution_primary direct
_atom_sites_solution_secondary difmap
_cell_angle_alpha 90
_cell_angle_beta 92.296(4)
_cell_angle_gamma 90
_cell_formula_units_Z 4
_cell_length_a 9.4788(5)
_cell_length_b 10.1893(6)
_cell_length_c 19.9139(10)
_cell_measurement_reflns_used 2377
_cell_measurement_temperature 294(2)
_cell_measurement_theta_max 26.3607
_cell_measurement_theta_min 2.0469
_cell_volume 1921.79(18)
_computing_cell_refinement 'CrystalClear (Rigaku/MSC, 2005)'
_computing_data_collection 'CrystalClear (Rigaku/MSC, 2005)'
_computing_data_reduction 'CrystalClear (Rigaku/MSC, 2005)'
_computing_molecular_graphics 'ORTEP-3 for Windows (Farrugia, 1997)'
_computing_publication_material 'WinGX (Farrugia, 1999)'
_computing_structure_refinement 'SHELXL97 (Sheldrick, 2008)'
_computing_structure_solution 'SIR97 (Altomare <i>et al.</i>,  1999)'
_diffrn_ambient_temperature 294(2)
_diffrn_detector_area_resol_mean 10.0000
_diffrn_measured_fraction_theta_full 1.000
_diffrn_measured_fraction_theta_max 1.000
_diffrn_measurement_device 'Rigaku R-AXIS RAPID-S'
_diffrn_measurement_method dtprofit.ref
_diffrn_radiation_monochromator 'Graphite Monochromator'
_diffrn_radiation_source 'Sealed Tube'
_diffrn_radiation_type 'Mo K\a'
_diffrn_radiation_wavelength 0.71073
_diffrn_reflns_av_R_equivalents 0.2239
_diffrn_reflns_av_sigmaI/netI 0.1032
_diffrn_reflns_limit_h_max 11
_diffrn_reflns_limit_h_min -10
_diffrn_reflns_limit_k_max 11
_diffrn_reflns_limit_k_min -11
_diffrn_reflns_limit_l_max 23
_diffrn_reflns_limit_l_min -23
_diffrn_reflns_number 33689
_diffrn_reflns_reduction_process
;
;
_diffrn_reflns_theta_full 24.50
_diffrn_reflns_theta_max 24.50
_diffrn_reflns_theta_min 2.05
_exptl_absorpt_coefficient_mu 0.080
_exptl_absorpt_correction_T_max 0.984
_exptl_absorpt_correction_T_min 0.984
_exptl_absorpt_correction_type multi-scan
_exptl_absorpt_process_details '(SORTAV; Blessing, 1995)'
_exptl_crystal_colour yellow
_exptl_crystal_density_diffrn 1.239
_exptl_crystal_density_method 'Not Measured'
_exptl_crystal_description block
_exptl_crystal_F_000 760
_exptl_crystal_size_max 0.200
_exptl_crystal_size_mid 0.200
_exptl_crystal_size_min 0.200
_refine_diff_density_max 0.143
_refine_diff_density_min -0.197
_refine_ls_extinction_method none
_refine_ls_goodness_of_fit_ref 0.898
_refine_ls_hydrogen_treatment constr
_refine_ls_matrix_type full
_refine_ls_number_parameters 247
_refine_ls_number_reflns 3191
_refine_ls_number_restraints 0
_refine_ls_restrained_S_all 0.898
_refine_ls_R_factor_all 0.1944
_refine_ls_R_factor_gt 0.0620
_refine_ls_shift/su_max 0.000
_refine_ls_shift/su_mean 0.000
_refine_ls_structure_factor_coef Fsqd
_refine_ls_weighting_details 'calc w=1/[\s^2^(Fo^2^)+(0.0524P)^2^] where P=(Fo^2^+2Fc^2^)/3'
_refine_ls_weighting_scheme calc
_refine_ls_wR_factor_gt 0.1372
_refine_ls_wR_factor_ref 0.1839
_reflns_number_gt 1106
_reflns_number_total 3191
_reflns_threshold_expression I>2\s(I)
_cod_data_source_file su2245.cif
_cod_data_source_block I
_cod_original_sg_symbol_H-M 'P 21/a'
_cod_database_code 2229245
_cod_database_fobs_code 2229245

loop_
_symmetry_equiv_pos_site_id
_symmetry_equiv_pos_as_xyz
1 x,y,z
2 1/2-x,1/2+y,-z
3 -x,-y,-z
4 1/2+x,1/2-y,z

loop_
_atom_site_aniso_label
_atom_site_aniso_U_11
_atom_site_aniso_U_22
_atom_site_aniso_U_33
_atom_site_aniso_U_12
_atom_site_aniso_U_13
_atom_site_aniso_U_23
O1 0.143(3) 0.124(3) 0.080(2) -0.027(2) -0.012(2) -0.005(2)
O2 0.117(2) 0.099(2) 0.078(2) 0.016(2) 0.0221(19) -0.0041(19)
N1 0.081(3) 0.083(3) 0.066(2) 0.002(2) 0.0104(19) -0.0017(19)
N2 0.088(3) 0.104(3) 0.058(2) -0.005(2) 0.016(2) -0.002(2)
C1 0.102(3) 0.102(4) 0.073(3) -0.012(3) 0.014(3) 0.007(3)
C2 0.123(4) 0.106(4) 0.068(3) -0.021(3) 0.007(3) 0.004(3)
C3 0.107(4) 0.094(4) 0.071(3) 0.000(3) -0.002(3) -0.010(3)
C4 0.106(4) 0.098(4) 0.087(4) -0.016(3) 0.011(3) -0.010(3)
C5 0.109(4) 0.091(4) 0.075(3) -0.013(3) 0.016(3) -0.005(3)
C6 0.085(3) 0.079(3) 0.068(3) 0.002(3) 0.010(3) -0.010(2)
C7 0.162(5) 0.112(4) 0.108(4) -0.024(4) -0.038(4) -0.001(3)
C8 0.085(3) 0.075(3) 0.070(3) -0.002(3) 0.020(3) -0.004(2)
C9 0.110(4) 0.106(4) 0.077(3) -0.021(3) 0.024(3) -0.008(3)
C10 0.094(3) 0.086(3) 0.072(3) -0.001(3) 0.019(3) 0.005(2)
C11 0.082(3) 0.077(3) 0.069(3) 0.003(2) 0.016(3) 0.001(2)
C12 0.097(4) 0.096(4) 0.073(3) 0.007(3) 0.015(3) 0.001(3)
C13 0.106(4) 0.099(4) 0.091(4) 0.014(3) -0.007(3) 0.001(3)
C14 0.090(4) 0.112(4) 0.111(5) -0.002(3) -0.005(3) -0.005(3)
C15 0.089(4) 0.126(4) 0.109(4) -0.002(3) 0.008(3) 0.014(4)
C16 0.085(3) 0.101(4) 0.083(3) 0.005(3) 0.002(3) 0.012(3)
C17 0.084(3) 0.080(3) 0.068(3) -0.001(3) 0.014(2) 0.005(2)
C18 0.096(3) 0.076(3) 0.071(3) 0.006(2) 0.014(3) 0.007(2)
C19 0.096(3) 0.087(3) 0.061(3) 0.004(3) 0.013(2) 0.011(2)
C20 0.084(3) 0.084(3) 0.060(3) 0.004(3) 0.013(2) 0.001(3)
C21 0.091(3) 0.079(3) 0.080(3) 0.007(3) 0.007(3) 0.004(3)
C22 0.095(3) 0.091(4) 0.070(3) -0.002(3) 0.017(3) 0.011(3)
C23 0.123(4) 0.108(4) 0.105(4) 0.036(3) 0.006(3) -0.009(3)

loop_
_atom_site_type_symbol
_atom_site_label
_atom_site_fract_x
_atom_site_fract_y
_atom_site_fract_z
_atom_site_U_iso_or_equiv
_atom_site_thermal_displace_type
_atom_site_calc_flag
_atom_site_refinement_flags
_atom_site_occupancy
O O1 0.0819(4) -0.1272(3) 0.39060(17) 0.1161(16) Uani . . 1.000
O O2 0.0782(3) 0.1990(3) 0.98107(15) 0.0975(12) Uani . . 1.000
N N1 0.4111(4) -0.0467(3) 0.67195(17) 0.0765(16) Uani . . 1.000
N N2 0.4312(4) -0.0442(3) 0.74168(17) 0.0830(16) Uani . . 1.000
C C1 0.2937(5) -0.0382(4) 0.5358(2) 0.0921(19) Uani . . 1.000
C C2 0.2422(5) -0.0461(4) 0.4715(2) 0.099(2) Uani . . 1.000
C C3 0.1238(5) -0.1237(5) 0.4573(2) 0.091(2) Uani . . 1.000
C C4 0.0598(5) -0.1887(5) 0.5072(3) 0.097(2) Uani . . 1.000
C C5 0.1130(5) -0.1780(4) 0.5723(2) 0.091(2) Uani . . 1.000
C C6 0.2324(5) -0.1044(4) 0.5883(2) 0.0772(17) Uani . . 1.000
C C7 -0.0360(6) -0.2097(5) 0.3715(2) 0.129(3) Uani . . 1.000
C C8 0.2877(5) -0.0945(4) 0.6573(2) 0.0762(17) Uani . . 1.000
C C9 0.2094(5) -0.1353(5) 0.7176(2) 0.097(2) Uani . . 1.000
C C10 0.3152(5) -0.1076(5) 0.7766(2) 0.0836(17) Uani . . 1.000
C C11 0.5689(5) -0.0366(4) 0.7691(2) 0.0757(17) Uani . . 1.000
C C12 0.5991(5) -0.0710(4) 0.8356(2) 0.088(2) Uani . . 1.000
C C13 0.7370(6) -0.0628(5) 0.8621(3) 0.099(2) Uani . . 1.000
C C14 0.8423(6) -0.0196(5) 0.8245(3) 0.105(3) Uani . . 1.000
C C15 0.8142(5) 0.0157(5) 0.7582(3) 0.108(2) Uani . . 1.000
C C16 0.6772(5) 0.0088(4) 0.7303(2) 0.0897(19) Uani . . 1.000
C C17 0.2569(4) -0.0218(5) 0.8307(2) 0.0770(17) Uani . . 1.000
C C18 0.2257(4) -0.0745(4) 0.8926(2) 0.0807(17) Uani . . 1.000
C C19 0.1665(4) 0.0022(5) 0.9410(2) 0.0811(17) Uani . . 1.000
C C20 0.1368(4) 0.1318(5) 0.9293(2) 0.0757(17) Uani . . 1.000
C C21 0.1693(4) 0.1872(4) 0.8692(2) 0.0832(17) Uani . . 1.000
C C22 0.2303(4) 0.1093(5) 0.8205(2) 0.0850(19) Uani . . 1.000
C C23 0.0220(5) 0.3240(5) 0.9679(2) 0.112(2) Uani . . 1.000
H H1 0.37300 0.01340 0.54510 0.1110 Uiso calc R 1.000
H H2 0.28530 -0.00050 0.43740 0.1190 Uiso calc R 1.000
H H4 -0.01950 -0.24010 0.49750 0.1160 Uiso calc R 1.000
H H5 0.06760 -0.22140 0.60640 0.1100 Uiso calc R 1.000
H H7A -0.01370 -0.29920 0.38260 0.1920 Uiso calc R 1.000
H H7B -0.05570 -0.20230 0.32400 0.1920 Uiso calc R 1.000
H H7C -0.11730 -0.18260 0.39520 0.1920 Uiso calc R 1.000
H H9A 0.18490 -0.22770 0.71550 0.1170 Uiso calc R 1.000
H H9B 0.12390 -0.08410 0.72160 0.1170 Uiso calc R 1.000
H H10 0.34820 -0.19080 0.79640 0.1000 Uiso calc R 1.000
H H12 0.52710 -0.09970 0.86240 0.1060 Uiso calc R 1.000
H H13 0.75660 -0.08750 0.90650 0.1180 Uiso calc R 1.000
H H14 0.93370 -0.01360 0.84300 0.1260 Uiso calc R 1.000
H H15 0.88730 0.04440 0.73210 0.1300 Uiso calc R 1.000
H H16 0.65840 0.03430 0.68600 0.1080 Uiso calc R 1.000
H H18 0.24480 -0.16240 0.90150 0.0970 Uiso calc R 1.000
H H19 0.14650 -0.03460 0.98230 0.0970 Uiso calc R 1.000
H H21 0.15110 0.27560 0.86100 0.1000 Uiso calc R 1.000
H H22 0.25360 0.14740 0.77990 0.1020 Uiso calc R 1.000
H H23A 0.09740 0.38440 0.96020 0.1680 Uiso calc R 1.000
H H23B -0.02940 0.35290 1.00570 0.1680 Uiso calc R 1.000
H H23C -0.04030 0.32020 0.92870 0.1680 Uiso calc R 1.000

loop_
_atom_type_symbol
_atom_type_description
_atom_type_scat_dispersion_real
_atom_type_scat_dispersion_imag
_atom_type_scat_source
C C 0.0033 0.0016 ' International Tables Vol C Tables 4.2.6.8 and 6.1.1.4'
H H 0.0000 0.0000 ' International Tables Vol C Tables 4.2.6.8 and 6.1.1.4'
N N 0.0061 0.0033 ' International Tables Vol C Tables 4.2.6.8 and 6.1.1.4'
O O 0.0106 0.0060 ' International Tables Vol C Tables 4.2.6.8 and 6.1.1.4'

loop_
_geom_angle_atom_site_label_1
_geom_angle_atom_site_label_2
_geom_angle_atom_site_label_3
_geom_angle_site_symmetry_1
_geom_angle_site_symmetry_2
_geom_angle_site_symmetry_3
_geom_angle
_geom_angle_publ_flag
C3 O1 C7 . . . 117.6(4) no
C20 O2 C23 . . . 118.4(3) no
N2 N1 C8 . . . 108.6(3) no
N1 N2 C10 . . . 112.8(3) no
N1 N2 C11 . . . 118.6(3) no
C10 N2 C11 . . . 122.9(3) no
C2 C1 C6 . . . 122.4(4) no
C1 C2 C3 . . . 118.9(4) no
O1 C3 C2 . . . 114.3(4) no
O1 C3 C4 . . . 125.2(4) no
C2 C3 C4 . . . 120.6(4) no
C3 C4 C5 . . . 119.6(4) no
C4 C5 C6 . . . 121.7(4) no
C1 C6 C5 . . . 116.9(4) no
C1 C6 C8 . . . 122.1(4) no
C5 C6 C8 . . . 121.0(4) no
N1 C8 C6 . . . 122.0(4) no
N1 C8 C9 . . . 113.5(4) no
C6 C8 C9 . . . 124.6(4) no
C8 C9 C10 . . . 103.5(4) no
N2 C10 C9 . . . 101.3(3) no
N2 C10 C17 . . . 112.6(4) no
C9 C10 C17 . . . 113.9(4) no
N2 C11 C12 . . . 120.8(4) no
N2 C11 C16 . . . 120.1(4) no
C12 C11 C16 . . . 119.1(4) no
C11 C12 C13 . . . 120.1(4) no
C12 C13 C14 . . . 121.0(5) no
C13 C14 C15 . . . 119.8(5) no
C14 C15 C16 . . . 120.5(5) no
C11 C16 C15 . . . 119.5(4) no
C10 C17 C18 . . . 120.5(4) no
C10 C17 C22 . . . 121.9(4) no
C18 C17 C22 . . . 117.6(4) no
C17 C18 C19 . . . 120.6(4) no
C18 C19 C20 . . . 121.0(4) no
O2 C20 C19 . . . 116.1(4) no
O2 C20 C21 . . . 124.2(4) no
C19 C20 C21 . . . 119.7(4) no
C20 C21 C22 . . . 119.1(4) no
C17 C22 C21 . . . 121.9(4) no
C2 C1 H1 . . . 119.00 no
C6 C1 H1 . . . 119.00 no
C1 C2 H2 . . . 121.00 no
C3 C2 H2 . . . 121.00 no
C3 C4 H4 . . . 120.00 no
C5 C4 H4 . . . 120.00 no
C4 C5 H5 . . . 119.00 no
C6 C5 H5 . . . 119.00 no
O1 C7 H7A . . . 109.00 no
O1 C7 H7B . . . 109.00 no
O1 C7 H7C . . . 109.00 no
H7A C7 H7B . . . 110.00 no
H7A C7 H7C . . . 109.00 no
H7B C7 H7C . . . 109.00 no
C8 C9 H9A . . . 111.00 no
C8 C9 H9B . . . 111.00 no
C10 C9 H9A . . . 111.00 no
C10 C9 H9B . . . 111.00 no
H9A C9 H9B . . . 109.00 no
N2 C10 H10 . . . 110.00 no
C9 C10 H10 . . . 110.00 no
C17 C10 H10 . . . 109.00 no
C11 C12 H12 . . . 120.00 no
C13 C12 H12 . . . 120.00 no
C12 C13 H13 . . . 119.00 no
C14 C13 H13 . . . 120.00 no
C13 C14 H14 . . . 120.00 no
C15 C14 H14 . . . 120.00 no
C14 C15 H15 . . . 120.00 no
C16 C15 H15 . . . 120.00 no
C11 C16 H16 . . . 120.00 no
C15 C16 H16 . . . 120.00 no
C17 C18 H18 . . . 120.00 no
C19 C18 H18 . . . 120.00 no
C18 C19 H19 . . . 120.00 no
C20 C19 H19 . . . 119.00 no
C20 C21 H21 . . . 120.00 no
C22 C21 H21 . . . 120.00 no
C17 C22 H22 . . . 119.00 no
C21 C22 H22 . . . 119.00 no
O2 C23 H23A . . . 109.00 no
O2 C23 H23B . . . 109.00 no
O2 C23 H23C . . . 109.00 no
H23A C23 H23B . . . 109.00 no
H23A C23 H23C . . . 109.00 no
H23B C23 H23C . . . 110.00 no

loop_
_geom_bond_atom_site_label_1
_geom_bond_atom_site_label_2
_geom_bond_site_symmetry_1
_geom_bond_site_symmetry_2
_geom_bond_distance
_geom_bond_publ_flag
O1 C3 . . 1.372(5) no
O1 C7 . . 1.437(6) no
O2 C20 . . 1.373(5) no
O2 C23 . . 1.401(6) no
N1 N2 . . 1.394(5) no
N1 C8 . . 1.290(6) no
N2 C10 . . 1.474(6) no
N2 C11 . . 1.397(6) no
C1 C2 . . 1.354(6) no
C1 C6 . . 1.391(6) no
C2 C3 . . 1.393(7) no
C3 C4 . . 1.357(7) no
C4 C5 . . 1.376(7) no
C5 C6 . . 1.384(6) no
C6 C8 . . 1.454(6) no
C8 C9 . . 1.496(6) no
C9 C10 . . 1.540(6) no
C10 C17 . . 1.509(6) no
C11 C12 . . 1.389(6) no
C11 C16 . . 1.389(6) no
C12 C13 . . 1.392(7) no
C13 C14 . . 1.346(8) no
C14 C15 . . 1.384(8) no
C15 C16 . . 1.394(7) no
C17 C18 . . 1.387(6) no
C17 C22 . . 1.373(7) no
C18 C19 . . 1.378(6) no
C19 C20 . . 1.368(7) no
C20 C21 . . 1.370(6) no
C21 C22 . . 1.396(6) no
C1 H1 . . 0.9300 no
C2 H2 . . 0.9300 no
C4 H4 . . 0.9300 no
C5 H5 . . 0.9300 no
C7 H7A . . 0.9600 no
C7 H7B . . 0.9600 no
C7 H7C . . 0.9600 no
C9 H9A . . 0.9700 no
C9 H9B . . 0.9700 no
C10 H10 . . 0.9800 no
C12 H12 . . 0.9300 no
C13 H13 . . 0.9300 no
C14 H14 . . 0.9300 no
C15 H15 . . 0.9300 no
C16 H16 . . 0.9300 no
C18 H18 . . 0.9300 no
C19 H19 . . 0.9300 no
C21 H21 . . 0.9300 no
C22 H22 . . 0.9300 no
C23 H23A . . 0.9600 no
C23 H23B . . 0.9600 no
C23 H23C . . 0.9600 no

loop_
_geom_contact_atom_site_label_1
_geom_contact_atom_site_label_2
_geom_contact_distance
_geom_contact_site_symmetry_1
_geom_contact_site_symmetry_2
_geom_contact_publ_flag
O1 C15 3.358(7) . 3_656 no
O1 H15 2.6100 . 3_656 no
O2 H13 2.9100 . 3_657 no
O2 H19 2.8300 . 3_557 no
N1 H1 2.6100 . . no
N1 H16 2.4900 . . no
N1 H7A 2.9300 . 2_556 no
N2 H22 2.7100 . . no
C12 C17 3.280(6) . . no
C15 O1 3.358(7) . 3_656 no
C17 C12 3.280(6) . . no
C1 H4 2.9900 . 4_545 no
C4 H7A 2.7900 . . no
C4 H7C 2.7400 . . no
C5 H9A 2.9500 . . no
C7 H15 3.0500 . 3_656 no
C7 H4 2.5300 . . no
C7 H16 3.0600 . 2_546 no
C9 H5 2.6900 . . no
C10 H12 2.5900 . . no
C11 H9A 2.8700 . 4_545 no
C12 H21 3.0900 . 4_555 no
C12 H10 2.7600 . . no
C13 H18 2.9100 . 4_545 no
C13 H23A 3.0100 . 4_555 no
C13 H10 3.0400 . 4_545 no
C13 H21 3.0400 . 4_555 no
C14 H10 3.0000 . 4_545 no
C16 H9A 2.8800 . 4_545 no
C17 H12 2.7300 . . no
C17 H14 3.0800 . 1_455 no
C18 H12 2.9500 . . no
C18 H14 2.9700 . 1_455 no
C19 H14 2.8900 . 1_455 no
C20 H14 2.9300 . 1_455 no
C21 H14 3.0600 . 1_455 no
C21 H23A 2.8100 . . no
C21 H23C 2.7200 . . no
C21 H23C 2.9500 . 4_555 no
C22 H9B 2.9400 . . no
C22 H23C 3.0800 . 4_555 no
C23 H21 2.5500 . . no
H1 N1 2.6100 . . no
H2 H16 2.5600 . 3_656 no
H4 C7 2.5300 . . no
H4 H7A 2.3700 . . no
H4 H7C 2.2800 . . no
H4 C1 2.9900 . 4_445 no
H5 C9 2.6900 . . no
H5 H9A 2.4000 . . no
H7A C4 2.7900 . . no
H7A H4 2.3700 . . no
H7A N1 2.9300 . 2_546 no
H7A H16 2.5400 . 2_546 no
H7B H15 2.5500 . 3_656 no
H7C C4 2.7400 . . no
H7C H4 2.2800 . . no
H9A C5 2.9500 . . no
H9A H5 2.4000 . . no
H9A C11 2.8700 . 4_445 no
H9A C16 2.8800 . 4_445 no
H9B C22 2.9400 . . no
H10 C12 2.7600 . . no
H10 H12 2.3000 . . no
H10 H18 2.3600 . . no
H10 C13 3.0400 . 4_445 no
H10 C14 3.0000 . 4_445 no
H12 C10 2.5900 . . no
H12 C17 2.7300 . . no
H12 C18 2.9500 . . no
H12 H10 2.3000 . . no
H13 O2 2.9100 . 3_657 no
H13 H18 2.5500 . 4_545 no
H14 C17 3.0800 . 1_655 no
H14 C18 2.9700 . 1_655 no
H14 C19 2.8900 . 1_655 no
H14 C20 2.9300 . 1_655 no
H14 C21 3.0600 . 1_655 no
H15 O1 2.6100 . 3_656 no
H15 C7 3.0500 . 3_656 no
H15 H7B 2.5500 . 3_656 no
H16 N1 2.4900 . . no
H16 C7 3.0600 . 2_556 no
H16 H7A 2.5400 . 2_556 no
H16 H2 2.5600 . 3_656 no
H18 H10 2.3600 . . no
H18 C13 2.9100 . 4_445 no
H18 H13 2.5500 . 4_445 no
H19 O2 2.8300 . 3_557 no
H21 C23 2.5500 . . no
H21 H23A 2.3400 . . no
H21 H23C 2.3500 . . no
H21 C12 3.0900 . 4_455 no
H21 C13 3.0400 . 4_455 no
H22 N2 2.7100 . . no
H23A C21 2.8100 . . no
H23A H21 2.3400 . . no
H23A C13 3.0100 . 4_455 no
H23C C21 2.7200 . . no
H23C H21 2.3500 . . no
H23C C21 2.9500 . 4_455 no
H23C C22 3.0800 . 4_455 no

loop_
_geom_hbond_atom_site_label_D
_geom_hbond_atom_site_label_H
_geom_hbond_atom_site_label_A
_geom_hbond_site_symmetry_A
_geom_hbond_distance_DH
_geom_hbond_distance_HA
_geom_hbond_distance_DA
_geom_hbond_angle_DHA
_geom_hbond_publ_flag
C9 H9A Cg3 4_445 0.97 2.97 3.779(5) 141 yes
C14 H14 Cg4 1_655 0.93 2.68 3.588(6) 167 yes
C21 H21 Cg3 4_455 0.93 2.93 3.779(4) 153 yes
C23 H23C Cg4 4_455 0.96 2.92 3.682(5) 138 yes

loop_
_geom_torsion_atom_site_label_1
_geom_torsion_atom_site_label_2
_geom_torsion_atom_site_label_3
_geom_torsion_atom_site_label_4
_geom_torsion_site_symmetry_1
_geom_torsion_site_symmetry_2
_geom_torsion_site_symmetry_3
_geom_torsion_site_symmetry_4
_geom_torsion
_geom_torsion_publ_flag
C7 O1 C3 C2 . . . . 177.4(4) no
C7 O1 C3 C4 . . . . -2.3(7) no
C23 O2 C20 C19 . . . . -168.4(4) no
C23 O2 C20 C21 . . . . 13.3(6) no
N2 N1 C8 C9 . . . . -2.0(5) no
C8 N1 N2 C11 . . . . 160.0(3) no
N2 N1 C8 C6 . . . . 177.1(4) no
C8 N1 N2 C10 . . . . 5.8(4) no
C10 N2 C11 C12 . . . . -10.0(6) no
N1 N2 C10 C9 . . . . -6.8(5) no
C11 N2 C10 C9 . . . . -159.6(4) no
N1 N2 C10 C17 . . . . -128.8(3) no
C11 N2 C10 C17 . . . . 78.3(5) no
C10 N2 C11 C16 . . . . 171.6(4) no
N1 N2 C11 C12 . . . . -161.4(4) no
N1 N2 C11 C16 . . . . 20.2(5) no
C2 C1 C6 C8 . . . . -179.5(4) no
C2 C1 C6 C5 . . . . -1.2(7) no
C6 C1 C2 C3 . . . . -0.2(7) no
C1 C2 C3 O1 . . . . -178.7(4) no
C1 C2 C3 C4 . . . . 1.0(7) no
C2 C3 C4 C5 . . . . -0.3(7) no
O1 C3 C4 C5 . . . . 179.5(4) no
C3 C4 C5 C6 . . . . -1.3(7) no
C4 C5 C6 C1 . . . . 2.0(7) no
C4 C5 C6 C8 . . . . -179.7(4) no
C5 C6 C8 N1 . . . . 167.5(4) no
C5 C6 C8 C9 . . . . -13.6(7) no
C1 C6 C8 N1 . . . . -14.4(7) no
C1 C6 C8 C9 . . . . 164.6(4) no
N1 C8 C9 C10 . . . . -2.3(5) no
C6 C8 C9 C10 . . . . 178.7(4) no
C8 C9 C10 C17 . . . . 126.2(4) no
C8 C9 C10 N2 . . . . 5.1(4) no
C9 C10 C17 C22 . . . . -70.6(5) no
N2 C10 C17 C18 . . . . -137.2(4) no
N2 C10 C17 C22 . . . . 44.1(5) no
C9 C10 C17 C18 . . . . 108.2(5) no
N2 C11 C16 C15 . . . . -179.9(4) no
C12 C11 C16 C15 . . . . 1.7(6) no
N2 C11 C12 C13 . . . . -180.0(4) no
C16 C11 C12 C13 . . . . -1.6(6) no
C11 C12 C13 C14 . . . . 1.2(7) no
C12 C13 C14 C15 . . . . -0.9(8) no
C13 C14 C15 C16 . . . . 1.0(8) no
C14 C15 C16 C11 . . . . -1.4(7) no
C10 C17 C22 C21 . . . . 176.5(4) no
C18 C17 C22 C21 . . . . -2.3(6) no
C10 C17 C18 C19 . . . . -177.0(4) no
C22 C17 C18 C19 . . . . 1.8(6) no
C17 C18 C19 C20 . . . . 0.1(6) no
C18 C19 C20 C21 . . . . -1.5(6) no
C18 C19 C20 O2 . . . . -179.9(3) no
O2 C20 C21 C22 . . . . 179.2(4) no
C19 C20 C21 C22 . . . . 1.0(6) no
C20 C21 C22 C17 . . . . 0.9(6) no

loop_
_cod_related_entry_id
_cod_related_entry_database
_cod_related_entry_code
1 ChemSpider 2366949
